data_7714417
loop_
_publ_author_name
'Ali, Wajid'
'Jamshidi-Adegani, Fatemeh'
'Mirsanei, Zahra'
'Al-Kindi, Juhaina'
'Vakilian, Saeid'
'Al-Broumi, Mohammed'
'Al-Hashmi, Sulaiman'
'Rawson, Jeremy M.'
'Al-Harrasi, Ahmed'
'Anwar, Muhammad Usman'

_publ_section_title
;
 Lanthanide complexes facilitate wound healing by promoting fibroblast
 viability, migration and M2 macrophage polarization.
;
_journal_issue 1
_journal_name_full 'Dalton transactions (Cambridge, England : 2003)'
_journal_page_first 65
_journal_page_last 73
_journal_paper_doi 10.1039/d3dt02662k
_journal_volume 53
_journal_year 2023
_chemical_formula_moiety 'C68 H74 Er4 N18 O26'
_chemical_formula_sum 'C68 H74 Er4 N18 O26'
_chemical_formula_weight 2228.49
_space_group_crystal_system triclinic
_space_group_IT_number 2
_space_group_name_Hall '-P 1'
_space_group_name_H-M_alt 'P -1'
_atom_sites_solution_hydrogens mixed
_audit_creation_method SHELXL-2018/3
_audit_update_record
;
2023-07-31 deposited with the CCDC.	2023-11-01 downloaded from the CCDC.
;
_cell_angle_alpha 85.452(2)
_cell_angle_beta 75.0480(10)
_cell_angle_gamma 75.516(2)
_cell_formula_units_Z 1
_cell_length_a 11.3514(4)
_cell_length_b 12.0481(5)
_cell_length_c 14.3157(5)
_cell_measurement_reflns_used 9902
_cell_measurement_temperature 170(2)
_cell_measurement_theta_max 24.74
_cell_measurement_theta_min 2.96
_cell_volume 1831.22(12)
_computing_cell_refinement 'Bruker SAINT'
_computing_data_collection 'Bruker APEX2'
_computing_data_reduction 'Bruker SAINT'
_computing_molecular_graphics 'Bruker SHELXTL'
_computing_publication_material 'Bruker SHELXTL'
_computing_structure_refinement 'SHELXL-2018/3 (Sheldrick, 2018)'
_computing_structure_solution 'SHELXT 2018/2 (Sheldrick, 2018)'
_diffrn_ambient_temperature 170(2)
_diffrn_measured_fraction_theta_full 0.999
_diffrn_measured_fraction_theta_max 0.999
_diffrn_measurement_device_type 'Bruker APEX-II CCD'
_diffrn_measurement_method '\f and \w scans'
_diffrn_radiation_type MoK\a
_diffrn_radiation_wavelength 0.71073
_diffrn_reflns_av_R_equivalents 0.0481
_diffrn_reflns_av_unetI/netI 0.0319
_diffrn_reflns_Laue_measured_fraction_full 0.999
_diffrn_reflns_Laue_measured_fraction_max 0.999
_diffrn_reflns_limit_h_max 13
_diffrn_reflns_limit_h_min -13
_diffrn_reflns_limit_k_max 14
_diffrn_reflns_limit_k_min -14
_diffrn_reflns_limit_l_max 16
_diffrn_reflns_limit_l_min -16
_diffrn_reflns_number 34280
_diffrn_reflns_point_group_measured_fraction_full 0.999
_diffrn_reflns_point_group_measured_fraction_max 0.999
_diffrn_reflns_theta_full 24.751
_diffrn_reflns_theta_max 24.751
_diffrn_reflns_theta_min 2.881
_exptl_absorpt_coefficient_mu 4.632
_exptl_absorpt_correction_T_max 0.7454
_exptl_absorpt_correction_T_min 0.5803
_exptl_absorpt_correction_type multi-scan
_exptl_absorpt_process_details SADABS
_exptl_crystal_colour yellow
_exptl_crystal_density_diffrn 2.021
_exptl_crystal_description plate
_exptl_crystal_F_000 1088
_exptl_crystal_size_max 0.158
_exptl_crystal_size_mid 0.072
_exptl_crystal_size_min 0.034
_refine_diff_density_max 5.788
_refine_diff_density_min -1.340
_refine_diff_density_rms 0.188
_refine_ls_extinction_method none
_refine_ls_goodness_of_fit_ref 1.029
_refine_ls_hydrogen_treatment mixed
_refine_ls_matrix_type full
_refine_ls_number_parameters 542
_refine_ls_number_reflns 6269
_refine_ls_number_restraints 4
_refine_ls_restrained_S_all 1.029
_refine_ls_R_factor_all 0.0528
_refine_ls_R_factor_gt 0.0367
_refine_ls_shift/su_max 0.001
_refine_ls_shift/su_mean 0.000
_refine_ls_structure_factor_coef Fsqd
_refine_ls_weighting_details 'w=1/[\s^2^(Fo^2^)+(0.0586P)^2^+17.3905P] where P=(Fo^2^+2Fc^2^)/3'
_refine_ls_weighting_scheme calc
_refine_ls_wR_factor_gt 0.0916
_refine_ls_wR_factor_ref 0.1069
_reflns_Friedel_coverage 0.000
_reflns_number_gt 5079
_reflns_number_total 6269
_reflns_threshold_expression 'I > 2\s(I)'
_cod_data_source_file d3dt02662k2.cif
_cod_data_source_block mo_MUAEr4_1_0m_a
_cod_depositor_comments
;
The following automatic conversions were performed:

data item '_exptl_absorpt_correction_type' value 'Multi-scan' was
changed to 'multi-scan' in accordance with the
/home/data/users/saulius/crontab/automatic-downloads/rss-feeds/RSC/lib/dictionaries/cif_core.dic
dictionary named 'cif_core.dic' version 2.4.2 last updated on
2011-04-26.

Automatic conversion script
Id: cif_fix_values 8170 2020-07-09 18:12:32Z antanas 

 Adding full bibliography for 7714414--7714419.cif.
;
_cod_database_code 7714417
_shelx_shelxl_version_number 2018/3
_shelx_space_group_comment
;
The symmetry employed for this shelxl refinement is uniquely defined
by the following loop, which should always be used as a source of
symmetry information in preference to the above space-group names.
They are only intended as comments.
;

loop_
_space_group_symop_operation_xyz
'x, y, z'
'-x, -y, -z'

loop_
_atom_site_label
_atom_site_type_symbol
_atom_site_fract_x
_atom_site_fract_y
_atom_site_fract_z
_atom_site_U_iso_or_equiv
_atom_site_adp_type
_atom_site_occupancy
_atom_site_site_symmetry_order
_atom_site_calc_flag
_atom_site_refinement_flags_posn
_atom_site_refinement_flags_adp
_atom_site_refinement_flags_occupancy
_atom_site_disorder_assembly
_atom_site_disorder_group
Er1 Er 0.65919(3) 0.03757(3) 0.39653(2) 0.01523(11) Uani 1 1 d . . . . .
Er2 Er 0.30831(3) 0.15471(3) 0.38520(2) 0.01361(11) Uani 1 1 d . . . . .
O1 O 0.7902(7) 0.0532(6) 0.0609(4) 0.0427(17) Uani 1 1 d . . . . .
O2 O 0.7640(5) 0.0643(5) 0.2461(4) 0.0257(12) Uani 1 1 d . . . . .
O3 O 0.7769(5) -0.0127(4) 0.5129(3) 0.0176(11) Uani 1 1 d . . . . .
O4 O 0.8537(6) -0.0809(5) 0.7646(4) 0.0306(13) Uani 1 1 d D . . . .
H1E H 0.837(10) -0.144(4) 0.773(8) 0.046 Uiso 1 1 d D U . . .
O5 O 0.5299(5) 0.2535(5) 0.1554(4) 0.0257(12) Uani 1 1 d . . . . .
O6 O 0.5141(4) 0.1836(4) 0.3411(3) 0.0169(10) Uani 1 1 d . . . . .
O7 O 0.5352(4) 0.0167(4) 0.5878(3) 0.0164(10) Uani 1 1 d . . . . .
O8 O 0.5759(6) -0.0630(5) 0.8554(4) 0.0322(14) Uani 1 1 d D . . . .
H1D H 0.591(10) -0.133(2) 0.859(8) 0.048 Uiso 1 1 d D U . . .
O9 O 0.2436(5) 0.3138(5) 0.0887(4) 0.0309(13) Uani 1 1 d . . . . .
O10 O 0.2562(5) 0.2667(4) 0.2654(4) 0.0222(12) Uani 1 1 d . . . . .
O11 O 0.3173(5) 0.1581(4) 0.5419(3) 0.0183(11) Uani 1 1 d . . . . .
O12 O 0.2166(7) 0.1408(6) 0.8230(4) 0.0392(16) Uani 1 1 d D . . . .
H1 H 0.226(11) 0.070(2) 0.827(9) 0.059 Uiso 1 1 d D U . . .
O13 O 0.0785(5) 0.2382(5) 0.4637(4) 0.0238(12) Uani 1 1 d D . . . .
H1F H 0.028(7) 0.198(7) 0.477(7) 0.036 Uiso 1 1 d D U . . .
N1 N 0.8347(6) 0.1399(5) 0.3925(4) 0.0201(14) Uani 1 1 d . . . . .
N2 N 0.8759(6) 0.1352(5) 0.4792(4) 0.0179(13) Uani 1 1 d . . . . .
N3 N 0.8290(6) -0.0544(6) 0.6747(4) 0.0198(14) Uani 1 1 d . . . . .
N4 N 0.5768(6) 0.2085(6) 0.5061(4) 0.0206(14) Uani 1 1 d . . . . .
N5 N 0.5626(6) 0.1982(5) 0.6070(4) 0.0198(14) Uani 1 1 d . . . . .
N6 N 0.5713(6) -0.0332(6) 0.7605(4) 0.0208(14) Uani 1 1 d . . . . .
N7 N 0.2759(6) 0.3457(5) 0.4417(4) 0.0202(14) Uani 1 1 d . . . . .
N8 N 0.2561(6) 0.3564(5) 0.5427(5) 0.0222(14) Uani 1 1 d . . . . .
N9 N 0.2573(7) 0.1497(6) 0.7238(4) 0.0284(16) Uani 1 1 d . . . . .
C1 C 0.8158(12) 0.0338(10) -0.0402(7) 0.057(3) Uani 1 1 d . . . . .
H1A H 0.791607 -0.036147 -0.049996 0.086 Uiso 1 1 calc R U . . .
H1B H 0.905722 0.025155 -0.069374 0.086 Uiso 1 1 calc R U . . .
H1C H 0.767756 0.099131 -0.070620 0.086 Uiso 1 1 calc R U . . .
C2 C 0.8367(8) 0.1364(8) 0.0891(6) 0.034(2) Uani 1 1 d . . . . .
C3 C 0.8940(9) 0.2114(9) 0.0290(7) 0.043(3) Uani 1 1 d . . . . .
H3 H 0.904010 0.209083 -0.038874 0.052 Uiso 1 1 calc R U . . .
C4 C 0.9376(9) 0.2909(11) 0.0669(8) 0.053(3) Uani 1 1 d . . . . .
H4 H 0.975112 0.344586 0.025107 0.064 Uiso 1 1 calc R U . . .
C5 C 0.9271(8) 0.2929(9) 0.1650(7) 0.039(2) Uani 1 1 d . . . . .
H5 H 0.957480 0.347837 0.190094 0.047 Uiso 1 1 calc R U . . .
C6 C 0.8721(8) 0.2147(7) 0.2277(6) 0.0288(19) Uani 1 1 d . . . . .
C7 C 0.8203(7) 0.1361(7) 0.1917(5) 0.0234(17) Uani 1 1 d . . . . .
C8 C 0.8830(7) 0.2076(7) 0.3265(6) 0.0250(17) Uani 1 1 d . . . . .
H8 H 0.928466 0.255351 0.344441 0.030 Uiso 1 1 calc R U . . .
C9 C 0.8382(7) 0.0550(7) 0.5351(5) 0.0194(16) Uani 1 1 d . . . . .
C10 C 0.8684(7) 0.0318(7) 0.6319(5) 0.0206(16) Uani 1 1 d . . . . .
C11 C 0.9335(8) 0.1028(8) 0.6718(6) 0.0283(18) Uani 1 1 d . . . . .
H11A H 1.009445 0.111467 0.623370 0.043 Uiso 1 1 calc R U . . .
H11B H 0.956617 0.065051 0.729962 0.043 Uiso 1 1 calc R U . . .
H11C H 0.877364 0.178462 0.688481 0.043 Uiso 1 1 calc R U . . .
C12 C 0.5543(8) 0.2834(8) 0.0555(6) 0.032(2) Uani 1 1 d . . . . .
H12A H 0.539508 0.224563 0.019390 0.048 Uiso 1 1 calc R U . . .
H12B H 0.641787 0.288808 0.032103 0.048 Uiso 1 1 calc R U . . .
H12C H 0.498330 0.357528 0.046074 0.048 Uiso 1 1 calc R U . . .
C13 C 0.5553(7) 0.3225(6) 0.2157(6) 0.0205(16) Uani 1 1 d . . . . .
C14 C 0.5849(8) 0.4265(8) 0.1864(6) 0.0306(19) Uani 1 1 d . . . . .
H14 H 0.588647 0.453275 0.121757 0.037 Uiso 1 1 calc R U . . .
C15 C 0.6094(8) 0.4922(8) 0.2525(7) 0.036(2) Uani 1 1 d . . . . .
H15 H 0.628182 0.564235 0.232625 0.044 Uiso 1 1 calc R U . . .
C16 C 0.6066(8) 0.4539(7) 0.3444(6) 0.0277(18) Uani 1 1 d . . . . .
H16 H 0.625098 0.498821 0.387878 0.033 Uiso 1 1 calc R U . . .
C17 C 0.5762(7) 0.3469(7) 0.3768(6) 0.0242(17) Uani 1 1 d . . . . .
C18 C 0.5476(6) 0.2818(7) 0.3122(5) 0.0185(16) Uani 1 1 d . . . . .
C19 C 0.5708(7) 0.3128(7) 0.4763(6) 0.0227(17) Uani 1 1 d . . . . .
H19 H 0.562555 0.369536 0.521579 0.027 Uiso 1 1 calc R U . . .
C20 C 0.5428(6) 0.1014(6) 0.6392(5) 0.0173(15) Uani 1 1 d . . . . .
C21 C 0.5382(7) 0.0754(7) 0.7436(6) 0.0229(17) Uani 1 1 d . . . . .
C22 C 0.5115(9) 0.1671(7) 0.8149(6) 0.034(2) Uani 1 1 d . . . . .
H22A H 0.528109 0.237536 0.780865 0.051 Uiso 1 1 calc R U . . .
H22B H 0.565380 0.142884 0.859912 0.051 Uiso 1 1 calc R U . . .
H22C H 0.423191 0.181317 0.850847 0.051 Uiso 1 1 calc R U . . .
C23 C 0.2428(9) 0.3362(9) -0.0101(6) 0.040(2) Uani 1 1 d . . . . .
H23A H 0.231519 0.268875 -0.037711 0.060 Uiso 1 1 calc R U . . .
H23B H 0.322744 0.353087 -0.045666 0.060 Uiso 1 1 calc R U . . .
H23C H 0.173736 0.402200 -0.015104 0.060 Uiso 1 1 calc R U . . .
C24 C 0.2447(8) 0.4035(9) 0.1407(6) 0.035(2) Uani 1 1 d . . . . .
C25 C 0.2415(9) 0.5140(8) 0.1057(7) 0.038(2) Uani 1 1 d . . . . .
H25 H 0.235760 0.532331 0.041008 0.045 Uiso 1 1 calc R U . . .
C26 C 0.2464(10) 0.5993(8) 0.1642(7) 0.041(2) Uani 1 1 d . . . . .
H26 H 0.242882 0.675422 0.139861 0.049 Uiso 1 1 calc R U . . .
C27 C 0.2564(9) 0.5721(7) 0.2568(6) 0.034(2) Uani 1 1 d . . . . .
H27 H 0.261750 0.629521 0.296243 0.041 Uiso 1 1 calc R U . . .
C28 C 0.2589(7) 0.4596(7) 0.2949(5) 0.0243(17) Uani 1 1 d . . . . .
C29 C 0.2535(7) 0.3731(7) 0.2371(6) 0.0232(17) Uani 1 1 d . . . . .
C30 C 0.2642(7) 0.4422(7) 0.3950(6) 0.0239(17) Uani 1 1 d . . . . .
H30 H 0.258624 0.508206 0.429613 0.029 Uiso 1 1 calc R U . . .
C31 C 0.2735(7) 0.2565(7) 0.5842(5) 0.0204(16) Uani 1 1 d . . . . .
C32 C 0.2328(8) 0.2523(7) 0.6913(6) 0.0239(17) Uani 1 1 d . . . . .
C33 C 0.1580(10) 0.3547(8) 0.7485(6) 0.039(2) Uani 1 1 d . . . . .
H33A H 0.178018 0.423750 0.713872 0.059 Uiso 1 1 calc R U . . .
H33B H 0.178200 0.349284 0.811529 0.059 Uiso 1 1 calc R U . . .
H33C H 0.068420 0.358840 0.757979 0.059 Uiso 1 1 calc R U . . .
C34 C 0.0018(9) 0.3530(8) 0.4765(8) 0.043(2) Uani 1 1 d . . . . .
H34A H -0.086769 0.351380 0.488499 0.064 Uiso 1 1 calc R U . . .
H34B H 0.024829 0.398779 0.417952 0.064 Uiso 1 1 calc R U . . .
H34C H 0.014930 0.387186 0.531698 0.064 Uiso 1 1 calc R U . . .

loop_
_atom_site_aniso_label
_atom_site_aniso_U_11
_atom_site_aniso_U_22
_atom_site_aniso_U_33
_atom_site_aniso_U_23
_atom_site_aniso_U_13
_atom_site_aniso_U_12
Er1 0.01516(18) 0.0194(2) 0.01284(18) 0.00136(13) -0.00466(13) -0.00636(14)
Er2 0.01566(18) 0.01590(19) 0.01107(17) 0.00214(12) -0.00516(12) -0.00584(13)
O1 0.062(4) 0.046(4) 0.017(3) 0.001(3) -0.011(3) -0.006(3)
O2 0.028(3) 0.032(3) 0.016(3) 0.002(2) -0.004(2) -0.008(3)
O3 0.022(3) 0.017(3) 0.017(3) -0.001(2) -0.007(2) -0.008(2)
O4 0.035(3) 0.044(4) 0.016(3) 0.003(3) -0.012(2) -0.011(3)
O5 0.025(3) 0.034(3) 0.017(3) 0.006(2) -0.007(2) -0.005(2)
O6 0.015(2) 0.019(3) 0.019(3) 0.003(2) -0.005(2) -0.009(2)
O7 0.019(3) 0.019(3) 0.015(2) -0.001(2) -0.008(2) -0.006(2)
O8 0.047(4) 0.034(3) 0.013(3) 0.003(3) -0.005(3) -0.009(3)
O9 0.034(3) 0.043(4) 0.017(3) 0.004(3) -0.008(2) -0.010(3)
O10 0.023(3) 0.023(3) 0.021(3) -0.002(2) -0.009(2) -0.004(2)
O11 0.018(3) 0.020(3) 0.017(3) -0.001(2) -0.005(2) -0.005(2)
O12 0.053(4) 0.045(4) 0.014(3) 0.000(3) -0.002(3) -0.009(3)
O13 0.016(3) 0.023(3) 0.031(3) -0.005(2) -0.001(2) -0.006(2)
N1 0.018(3) 0.021(3) 0.021(3) 0.001(3) -0.007(3) -0.003(3)
N2 0.016(3) 0.021(3) 0.017(3) 0.000(3) -0.005(2) -0.006(3)
N3 0.021(3) 0.028(4) 0.010(3) 0.000(3) -0.004(2) -0.004(3)
N4 0.017(3) 0.028(4) 0.019(3) 0.001(3) -0.006(3) -0.009(3)
N5 0.018(3) 0.024(4) 0.020(3) -0.004(3) -0.003(3) -0.009(3)
N6 0.021(3) 0.024(4) 0.017(3) 0.000(3) -0.006(3) -0.004(3)
N7 0.021(3) 0.022(3) 0.018(3) 0.000(3) 0.000(3) -0.009(3)
N8 0.026(3) 0.020(3) 0.023(3) -0.001(3) -0.005(3) -0.011(3)
N9 0.035(4) 0.038(4) 0.011(3) -0.003(3) -0.003(3) -0.011(3)
C1 0.081(8) 0.062(7) 0.018(5) 0.001(5) -0.016(5) 0.005(6)
C2 0.027(4) 0.048(6) 0.022(4) 0.009(4) -0.010(3) 0.000(4)
C3 0.030(5) 0.067(7) 0.025(5) 0.020(5) -0.010(4) -0.001(5)
C4 0.037(6) 0.084(8) 0.046(6) 0.046(6) -0.017(5) -0.034(6)
C5 0.032(5) 0.050(6) 0.043(6) 0.026(5) -0.017(4) -0.022(5)
C6 0.024(4) 0.035(5) 0.028(4) 0.015(4) -0.010(3) -0.010(4)
C7 0.016(4) 0.027(4) 0.021(4) 0.010(3) -0.005(3) 0.002(3)
C8 0.021(4) 0.027(4) 0.026(4) 0.013(3) -0.008(3) -0.007(3)
C9 0.015(4) 0.027(4) 0.018(4) 0.001(3) -0.005(3) -0.007(3)
C10 0.017(4) 0.026(4) 0.018(4) -0.006(3) -0.008(3) 0.001(3)
C11 0.032(5) 0.038(5) 0.019(4) 0.001(4) -0.006(3) -0.016(4)
C12 0.026(4) 0.047(6) 0.024(4) 0.006(4) -0.008(4) -0.011(4)
C13 0.014(4) 0.015(4) 0.027(4) 0.004(3) -0.002(3) 0.003(3)
C14 0.030(5) 0.033(5) 0.029(5) 0.014(4) -0.007(4) -0.013(4)
C15 0.034(5) 0.031(5) 0.047(6) 0.012(4) -0.010(4) -0.017(4)
C16 0.037(5) 0.013(4) 0.035(5) 0.008(3) -0.009(4) -0.014(4)
C17 0.019(4) 0.019(4) 0.037(5) 0.007(3) -0.002(3) -0.015(3)
C18 0.010(3) 0.027(4) 0.017(4) 0.000(3) -0.001(3) -0.005(3)
C19 0.019(4) 0.023(4) 0.025(4) -0.005(3) 0.002(3) -0.009(3)
C20 0.010(3) 0.023(4) 0.020(4) -0.006(3) -0.003(3) -0.004(3)
C21 0.018(4) 0.029(5) 0.021(4) -0.006(3) -0.005(3) -0.003(3)
C22 0.048(6) 0.027(5) 0.024(4) -0.009(4) -0.010(4) 0.000(4)
C23 0.041(5) 0.059(7) 0.019(4) 0.007(4) -0.011(4) -0.009(5)
C24 0.027(5) 0.059(6) 0.022(4) -0.009(4) 0.001(4) -0.017(4)
C25 0.046(6) 0.026(5) 0.031(5) 0.014(4) -0.007(4) 0.003(4)
C26 0.054(6) 0.020(5) 0.036(5) 0.017(4) -0.007(4) 0.003(4)
C27 0.045(5) 0.022(4) 0.029(5) 0.001(4) 0.000(4) -0.004(4)
C28 0.026(4) 0.022(4) 0.018(4) 0.002(3) -0.001(3) 0.001(3)
C29 0.016(4) 0.023(4) 0.025(4) 0.010(3) -0.002(3) -0.001(3)
C30 0.023(4) 0.016(4) 0.030(4) -0.005(3) -0.001(3) -0.005(3)
C31 0.014(4) 0.029(5) 0.018(4) -0.006(3) -0.002(3) -0.006(3)
C32 0.030(4) 0.025(4) 0.020(4) -0.001(3) -0.006(3) -0.013(4)
C33 0.058(6) 0.036(5) 0.021(4) -0.003(4) -0.003(4) -0.014(5)
C34 0.029(5) 0.028(5) 0.070(7) -0.016(5) -0.006(5) -0.004(4)

loop_
_atom_type_symbol
_atom_type_description
_atom_type_scat_dispersion_real
_atom_type_scat_dispersion_imag
_atom_type_scat_source
C C 0.0033 0.0016 'International Tables Vol C Tables 4.2.6.8 and 6.1.1.4'
H H 0.0000 0.0000 'International Tables Vol C Tables 4.2.6.8 and 6.1.1.4'
Er Er -0.2586 4.9576 'International Tables Vol C Tables 4.2.6.8 and 6.1.1.4'
N N 0.0061 0.0033 'International Tables Vol C Tables 4.2.6.8 and 6.1.1.4'
O O 0.0106 0.0060 'International Tables Vol C Tables 4.2.6.8 and 6.1.1.4'

loop_
_geom_angle_atom_site_label_1
_geom_angle_atom_site_label_2
_geom_angle_atom_site_label_3
_geom_angle
_geom_angle_site_symmetry_1
_geom_angle_site_symmetry_3
_geom_angle_publ_flag
O2 Er1 O6 78.23(18) . . ?
O2 Er1 O3 116.83(19) . . ?
O6 Er1 O3 144.55(17) . . ?
O2 Er1 O7 115.28(18) . 2_656 ?
O6 Er1 O7 68.76(16) . 2_656 ?
O3 Er1 O7 122.46(16) . 2_656 ?
O2 Er1 O11 117.37(18) . 2_656 ?
O6 Er1 O11 140.35(16) . 2_656 ?
O3 Er1 O11 64.06(16) . 2_656 ?
O7 Er1 O11 71.69(16) 2_656 2_656 ?
O2 Er1 N4 117.7(2) . . ?
O6 Er1 N4 67.26(18) . . ?
O3 Er1 N4 77.52(19) . . ?
O7 Er1 N4 98.61(18) 2_656 . ?
O11 Er1 N4 122.49(18) 2_656 . ?
O2 Er1 N1 68.6(2) . . ?
O6 Er1 N1 101.17(18) . . ?
O3 Er1 N1 61.05(18) . . ?
O7 Er1 N1 167.09(19) 2_656 . ?
O11 Er1 N1 118.37(18) 2_656 . ?
N4 Er1 N1 69.40(19) . . ?
O2 Er1 O7 175.83(17) . . ?
O6 Er1 O7 101.54(16) . . ?
O3 Er1 O7 61.05(15) . . ?
O7 Er1 O7 68.22(17) 2_656 . ?
O11 Er1 O7 65.44(15) 2_656 . ?
N4 Er1 O7 58.77(17) . . ?
N1 Er1 O7 107.44(17) . . ?
O2 Er1 N9 62.8(2) . 2_656 ?
O6 Er1 N9 111.63(19) . 2_656 ?
O3 Er1 N9 103.66(19) . 2_656 ?
O7 Er1 N9 79.85(19) 2_656 2_656 ?
O11 Er1 N9 57.52(18) 2_656 2_656 ?
N4 Er1 N9 178.40(19) . 2_656 ?
N1 Er1 N9 112.1(2) . 2_656 ?
O7 Er1 N9 120.78(17) . 2_656 ?
O2 Er1 Er2 140.48(14) . 2_656 ?
O6 Er1 Er2 141.15(12) . 2_656 ?
O3 Er1 Er2 37.37(12) . 2_656 ?
O7 Er1 Er2 85.85(11) 2_656 2_656 ?
O11 Er1 Er2 35.15(11) 2_656 2_656 ?
N4 Er1 Er2 89.20(14) . 2_656 ?
N1 Er1 Er2 98.41(14) . 2_656 ?
O7 Er1 Er2 40.18(10) . 2_656 ?
N9 Er1 Er2 91.13(14) 2_656 2_656 ?
O2 Er1 Er2 102.76(14) . . ?
O6 Er1 Er2 33.66(11) . . ?
O3 Er1 Er2 139.00(12) . . ?
O7 Er1 Er2 36.35(12) 2_656 . ?
O11 Er1 Er2 107.62(11) 2_656 . ?
N4 Er1 Er2 74.94(14) . . ?
N1 Er1 Er2 131.93(14) . . ?
O7 Er1 Er2 78.73(10) . . ?
N9 Er1 Er2 103.50(15) 2_656 . ?
Er2 Er1 Er2 112.435(9) 2_656 . ?
O10 Er2 O11 142.38(18) . . ?
O10 Er2 O6 91.59(18) . . ?
O11 Er2 O6 87.17(17) . . ?
O10 Er2 O3 134.92(18) . 2_656 ?
O11 Er2 O3 65.76(17) . 2_656 ?
O6 Er2 O3 130.94(17) . 2_656 ?
O10 Er2 N7 76.0(2) . . ?
O11 Er2 N7 66.9(2) . . ?
O6 Er2 N7 77.83(19) . . ?
O3 Er2 N7 121.26(18) 2_656 . ?
O10 Er2 O7 139.81(17) . 2_656 ?
O11 Er2 O7 73.27(17) . 2_656 ?
O6 Er2 O7 67.67(16) . 2_656 ?
O3 Er2 O7 65.70(16) 2_656 2_656 ?
N7 Er2 O7 127.84(19) . 2_656 ?
O10 Er2 N6 78.0(2) . 2_656 ?
O11 Er2 N6 136.30(19) . 2_656 ?
O6 Er2 N6 72.47(19) . 2_656 ?
O3 Er2 N6 99.00(19) 2_656 2_656 ?
N7 Er2 N6 139.6(2) . 2_656 ?
O7 Er2 N6 63.33(18) 2_656 2_656 ?
O10 Er2 N3 76.47(19) . 2_656 ?
O11 Er2 N3 125.16(18) . 2_656 ?
O6 Er2 N3 140.02(18) . 2_656 ?
O3 Er2 N3 61.48(18) 2_656 2_656 ?
N7 Er2 N3 133.0(2) . 2_656 ?
O7 Er2 N3 97.25(18) 2_656 2_656 ?
N6 Er2 N3 67.8(2) 2_656 2_656 ?
O10 Er2 O13 80.65(19) . . ?
O11 Er2 O13 80.06(18) . . ?
O6 Er2 O13 146.67(17) . . ?
O3 Er2 O13 70.54(18) 2_656 . ?
N7 Er2 O13 68.84(19) . . ?
O7 Er2 O13 135.03(17) 2_656 . ?
N6 Er2 O13 135.64(19) 2_656 . ?
N3 Er2 O13 69.66(18) 2_656 . ?
O10 Er2 Er1 170.54(13) . 2_656 ?
O11 Er2 Er1 37.86(13) . 2_656 ?
O6 Er2 Er1 97.80(12) . 2_656 ?
O3 Er2 Er1 36.66(12) 2_656 2_656 ?
N7 Er2 Er1 104.69(15) . 2_656 ?
O7 Er2 Er1 46.85(11) 2_656 2_656 ?
N6 Er2 Er1 105.97(14) 2_656 2_656 ?
N3 Er2 Er1 96.85(14) 2_656 2_656 ?
O13 Er2 Er1 90.78(13) . 2_656 ?
O10 Er2 Er1 121.83(13) . . ?
O11 Er2 Er1 71.87(12) . . ?
O6 Er2 Er1 33.16(12) . . ?
O3 Er2 Er1 97.93(12) 2_656 . ?
N7 Er2 Er1 98.54(15) . . ?
O7 Er2 Er1 35.73(11) 2_656 . ?
N6 Er2 Er1 70.16(14) 2_656 . ?
N3 Er2 Er1 128.34(14) 2_656 . ?
O13 Er2 Er1 151.92(13) . . ?
Er1 Er2 Er1 67.565(9) 2_656 . ?
C2 O1 C1 117.7(8) . . ?
C7 O2 Er1 142.0(5) . . ?
C9 O3 Er1 122.4(4) . . ?
C9 O3 Er2 127.0(4) . 2_656 ?
Er1 O3 Er2 105.97(18) . 2_656 ?
C13 O5 C12 117.0(6) . . ?
C18 O6 Er1 117.3(4) . . ?
C18 O6 Er2 127.1(4) . . ?
Er1 O6 Er2 113.17(19) . . ?
C20 O7 Er1 122.0(4) . 2_656 ?
C20 O7 Er2 107.9(4) . 2_656 ?
Er1 O7 Er2 107.92(19) 2_656 2_656 ?
C20 O7 Er1 110.2(4) . . ?
Er1 O7 Er1 111.78(17) 2_656 . ?
Er2 O7 Er1 92.96(16) 2_656 . ?
C24 O9 C23 116.8(7) . . ?
C29 O10 Er2 136.7(5) . . ?
C31 O11 Er2 116.6(5) . . ?
C31 O11 Er1 132.4(5) . 2_656 ?
Er2 O11 Er1 106.98(19) . 2_656 ?
C34 O13 Er2 133.6(5) . . ?
C8 N1 N2 113.1(6) . . ?
C8 N1 Er1 129.6(5) . . ?
N2 N1 Er1 116.8(4) . . ?
C9 N2 N1 109.1(6) . . ?
C10 N3 O4 114.4(6) . . ?
C10 N3 Er2 124.3(5) . 2_656 ?
O4 N3 Er2 120.8(4) . 2_656 ?
C19 N4 N5 111.6(6) . . ?
C19 N4 Er1 124.1(5) . . ?
N5 N4 Er1 122.5(5) . . ?
C20 N5 N4 111.6(6) . . ?
C21 N6 O8 114.9(6) . . ?
C21 N6 Er2 115.7(5) . 2_656 ?
O8 N6 Er2 125.3(5) . 2_656 ?
C30 N7 N8 113.9(6) . . ?
C30 N7 Er2 129.8(5) . . ?
N8 N7 Er2 116.0(4) . . ?
C31 N8 N7 110.5(6) . . ?
C32 N9 O12 113.6(7) . . ?
C32 N9 Er1 122.1(5) . 2_656 ?
O12 N9 Er1 123.3(5) . 2_656 ?
C3 C2 O1 125.8(8) . . ?
C3 C2 C7 122.1(9) . . ?
O1 C2 C7 112.1(7) . . ?
C2 C3 C4 119.9(9) . . ?
C5 C4 C3 120.6(9) . . ?
C4 C5 C6 120.6(9) . . ?
C5 C6 C7 120.2(8) . . ?
C5 C6 C8 118.0(8) . . ?
C7 C6 C8 121.4(7) . . ?
O2 C7 C6 123.5(7) . . ?
O2 C7 C2 120.0(8) . . ?
C6 C7 C2 116.5(7) . . ?
N1 C8 C6 124.2(8) . . ?
N2 C9 O3 124.5(7) . . ?
N2 C9 C10 120.3(7) . . ?
O3 C9 C10 115.2(6) . . ?
N3 C10 C11 125.6(7) . . ?
N3 C10 C9 111.2(6) . . ?
C11 C10 C9 123.2(7) . . ?
O5 C13 C14 123.2(7) . . ?
O5 C13 C18 115.8(6) . . ?
C14 C13 C18 121.0(8) . . ?
C13 C14 C15 119.8(8) . . ?
C16 C15 C14 120.6(8) . . ?
C15 C16 C17 120.9(8) . . ?
C18 C17 C16 119.1(7) . . ?
C18 C17 C19 122.7(7) . . ?
C16 C17 C19 118.1(7) . . ?
O6 C18 C17 120.7(6) . . ?
O6 C18 C13 120.7(7) . . ?
C17 C18 C13 118.6(7) . . ?
N4 C19 C17 122.4(7) . . ?
N5 C20 O7 126.8(7) . . ?
N5 C20 C21 116.8(7) . . ?
O7 C20 C21 116.2(6) . . ?
N6 C21 C22 125.6(7) . . ?
N6 C21 C20 112.0(7) . . ?
C22 C21 C20 122.2(7) . . ?
O9 C24 C25 125.3(8) . . ?
O9 C24 C29 113.6(8) . . ?
C25 C24 C29 121.0(8) . . ?
C24 C25 C26 120.9(8) . . ?
C27 C26 C25 119.3(8) . . ?
C26 C27 C28 121.1(9) . . ?
C29 C28 C27 120.3(7) . . ?
C29 C28 C30 123.6(7) . . ?
C27 C28 C30 116.1(7) . . ?
O10 C29 C28 124.8(7) . . ?
O10 C29 C24 117.7(8) . . ?
C28 C29 C24 117.5(7) . . ?
N7 C30 C28 126.2(7) . . ?
N8 C31 O11 126.8(7) . . ?
N8 C31 C32 117.2(7) . . ?
O11 C31 C32 115.8(7) . . ?
N9 C32 C33 126.0(7) . . ?
N9 C32 C31 111.4(7) . . ?
C33 C32 C31 122.1(7) . . ?

loop_
_geom_bond_atom_site_label_1
_geom_bond_atom_site_label_2
_geom_bond_distance
_geom_bond_site_symmetry_2
_geom_bond_publ_flag
Er1 O2 2.217(5) . ?
Er1 O6 2.333(5) . ?
Er1 O3 2.347(5) . ?
Er1 O7 2.406(5) 2_656 ?
Er1 O11 2.426(5) 2_656 ?
Er1 N4 2.523(6) . ?
Er1 N1 2.579(6) . ?
Er1 O7 2.761(5) . ?
Er1 N9 2.768(7) 2_656 ?
Er1 Er2 3.7797(4) 2_656 ?
Er1 Er2 3.9201(4) . ?
Er2 O10 2.206(5) . ?
Er2 O11 2.275(5) . ?
Er2 O6 2.364(5) . ?
Er2 O3 2.386(5) 2_656 ?
Er2 N7 2.409(6) . ?
Er2 O7 2.442(5) 2_656 ?
Er2 N6 2.525(6) 2_656 ?
Er2 N3 2.534(6) 2_656 ?
Er2 O13 2.536(5) . ?
O1 C2 1.374(12) . ?
O1 C1 1.427(11) . ?
O2 C7 1.295(9) . ?
O3 C9 1.301(9) . ?
O4 N3 1.384(8) . ?
O5 C13 1.372(10) . ?
O5 C12 1.420(9) . ?
O6 C18 1.335(9) . ?
O7 C20 1.336(9) . ?
O8 N6 1.389(8) . ?
O9 C24 1.364(11) . ?
O9 C23 1.421(10) . ?
O10 C29 1.309(9) . ?
O11 C31 1.297(9) . ?
O12 N9 1.380(9) . ?
O13 C34 1.436(10) . ?
N1 C8 1.301(10) . ?
N1 N2 1.428(8) . ?
N2 C9 1.290(10) . ?
N3 C10 1.282(10) . ?
N4 C19 1.286(10) . ?
N4 N5 1.411(9) . ?
N5 C20 1.271(10) . ?
N6 C21 1.290(10) . ?
N7 C30 1.290(10) . ?
N7 N8 1.415(9) . ?
N8 C31 1.292(10) . ?
N9 C32 1.275(11) . ?
C2 C3 1.365(13) . ?
C2 C7 1.432(11) . ?
C3 C4 1.384(16) . ?
C4 C5 1.379(14) . ?
C5 C6 1.398(12) . ?
C6 C7 1.422(12) . ?
C6 C8 1.446(11) . ?
C9 C10 1.500(10) . ?
C10 C11 1.489(11) . ?
C13 C14 1.383(11) . ?
C13 C18 1.417(11) . ?
C14 C15 1.401(13) . ?
C15 C16 1.354(12) . ?
C16 C17 1.429(10) . ?
C17 C18 1.404(11) . ?
C17 C19 1.441(11) . ?
C20 C21 1.492(11) . ?
C21 C22 1.485(11) . ?
C24 C25 1.380(13) . ?
C24 C29 1.422(12) . ?
C25 C26 1.396(14) . ?
C26 C27 1.367(13) . ?
C27 C28 1.416(12) . ?
C28 C29 1.403(12) . ?
C28 C30 1.447(11) . ?
C31 C32 1.484(10) . ?
C32 C33 1.480(12) . ?
